data_4074324
loop_
_publ_author_name
'Moore, Lucas R.'
'Cooks, Sheritta M.'
'Anderson, Matthew S.'
'Schanz, Hans-J\"org'
'Griffin, Scott T.'
'Rogers, Robin D.'
'Kirk, Marion C.'
'Shaughnessy, Kevin H.'

_publ_section_title
;
 Synthesis and Characterization of Water-Soluble Silver and Palladium
 Imidazol-2-ylidene Complexes with Noncoordinating Anionic Substituents
;
_journal_issue 21
_journal_name_full Organometallics
_journal_page_first 5151
_journal_paper_doi 10.1021/om060552b
_journal_volume 25
_journal_year 2006
_chemical_formula_moiety 'C40 H62 Ag N4 Na O8 S4, 2(C2 H6 O S)'
_chemical_formula_sum 'C44 H74 Ag N4 Na O10 S6'
_chemical_formula_weight 1142.29
_chemical_name_systematic
; 
Bis(1-(2,6-Diisopropylphenyl)-3-(3-sulfonatopropyl)imidazol-2-ylidene) =
silver sodium salt  
;
_space_group_IT_number 2
_symmetry_cell_setting triclinic
_symmetry_space_group_name_Hall '-P 1'
_symmetry_space_group_name_H-M 'P -1'
_atom_sites_solution_hydrogens geom
_atom_sites_solution_primary direct
_atom_sites_solution_secondary difmap
_audit_creation_method SHELXL-97
_cell_angle_alpha 104.3700(10)
_cell_angle_beta 103.9960(10)
_cell_angle_gamma 98.9130(10)
_cell_formula_units_Z 2
_cell_length_a 12.5852(10)
_cell_length_b 12.9823(10)
_cell_length_c 18.9730(15)
_cell_measurement_reflns_used 9784
_cell_measurement_temperature 173(2)
_cell_measurement_theta_max 28.30
_cell_measurement_theta_min 2.29
_cell_volume 2836.5(4)
_computing_cell_refinement 'Bruker SMART'
_computing_data_collection 'Bruker SMART'
_computing_data_reduction 'Bruker SAINT'
_computing_molecular_graphics 'Bruker SHELXTL'
_computing_publication_material 'Bruker SHELXTL'
_computing_structure_refinement 'SHELXL-97 (Sheldrick, 1997)'
_computing_structure_solution 'SHELXS-97 (Sheldrick, 1990)'
_diffrn_ambient_temperature 173(2)
_diffrn_measured_fraction_theta_full 0.988
_diffrn_measured_fraction_theta_max 0.959
_diffrn_measurement_device_type 'CCD area detector'
_diffrn_measurement_method 'phi and omega scans'
_diffrn_radiation_monochromator graphite
_diffrn_radiation_source 'fine-focus sealed tube'
_diffrn_radiation_type MoK\a
_diffrn_radiation_wavelength 0.71073
_diffrn_reflns_av_R_equivalents 0.0192
_diffrn_reflns_av_sigmaI/netI 0.0264
_diffrn_reflns_limit_h_max 16
_diffrn_reflns_limit_h_min -16
_diffrn_reflns_limit_k_max 16
_diffrn_reflns_limit_k_min -17
_diffrn_reflns_limit_l_max 24
_diffrn_reflns_limit_l_min -24
_diffrn_reflns_number 28527
_diffrn_reflns_theta_full 25.30
_diffrn_reflns_theta_max 28.32
_diffrn_reflns_theta_min 2.42
_exptl_absorpt_coefficient_mu 0.636
_exptl_absorpt_correction_type sphere
_exptl_absorpt_process_details SADABS
_exptl_crystal_colour Amber
_exptl_crystal_density_diffrn 1.337
_exptl_crystal_density_meas 0
_exptl_crystal_density_method 'not measured'
_exptl_crystal_description Petal
_exptl_crystal_F_000 1200
_exptl_crystal_size_max 0.72
_exptl_crystal_size_mid 0.34
_exptl_crystal_size_min 0.32
_refine_diff_density_max 1.754
_refine_diff_density_min -1.157
_refine_diff_density_rms 0.090
_refine_ls_extinction_method none
_refine_ls_goodness_of_fit_ref 1.039
_refine_ls_hydrogen_treatment mixed
_refine_ls_matrix_type fullcycle
_refine_ls_number_parameters 607
_refine_ls_number_reflns 13564
_refine_ls_number_restraints 0
_refine_ls_restrained_S_all 1.039
_refine_ls_R_factor_all 0.0553
_refine_ls_R_factor_gt 0.0476
_refine_ls_shift/su_max 0.004
_refine_ls_shift/su_mean 0.000
_refine_ls_structure_factor_coef Fsqd
_refine_ls_weighting_details 'calc w=1/[\s^2^(Fo^2^)+(0.0683P)^2^+4.2880P] where P=(Fo^2^+2Fc^2^)/3'
_refine_ls_weighting_scheme calc
_refine_ls_wR_factor_gt 0.1292
_refine_ls_wR_factor_ref 0.1359
_reflns_number_gt 11647
_reflns_number_total 13564
_reflns_threshold_expression >2sigma(I)
_cod_data_source_file om060552bsi20060623_083929.cif
_cod_data_source_block KHS13
_cod_depositor_comments
;
The following automatic conversions were performed:

'_symmetry_cell_setting' value 'Triclinic' changed to 'triclinic'
according to /home/saulius/struct/CIF-dictionaries/cif_core.dic
dictionary named 'cif_core.dic' version 2.4.1 from
2010-06-29.

'_exptl_absorpt_correction_type' value 'Sphere' changed
to 'sphere' according to
/home/saulius/struct/CIF-dictionaries/cif_core.dic dictionary named
'cif_core.dic' version 2.4.1 from 2010-06-29.

Automatic conversion script
Id: cif_fix_values 1715 2011-07-08 13:25:40Z adriana 
;
_cod_original_sg_symbol_H-M P-1
_cod_database_code 4074324

loop_
_symmetry_equiv_pos_as_xyz
'x, y, z'
'-x, -y, -z'

loop_
_atom_site_label
_atom_site_type_symbol
_atom_site_fract_x
_atom_site_fract_y
_atom_site_fract_z
_atom_site_U_iso_or_equiv
_atom_site_adp_type
_atom_site_occupancy
_atom_site_symmetry_multiplicity
_atom_site_calc_flag
_atom_site_refinement_flags
_atom_site_disorder_assembly
_atom_site_disorder_group
Ag Ag 0.0000 0.5000 0.0000 0.02633(8) Uani 1 2 d S . .
Ag' Ag 0.5000 1.0000 -0.5000 0.02842(8) Uani 1 2 d S . .
Na1 Na 0.09896(11) 0.92060(11) -0.25710(7) 0.0414(3) Uani 1 1 d . . .
S1 S -0.09535(6) 0.87434(6) -0.15535(4) 0.03269(15) Uani 1 1 d . . .
S1' S 0.16658(6) 1.13734(6) -0.33989(4) 0.03583(16) Uani 1 1 d . . .
O1 O -0.0353(2) 0.9284(2) -0.19846(14) 0.0456(5) Uani 1 1 d . . .
O2 O -0.1570(2) 0.9441(2) -0.11749(15) 0.0471(6) Uani 1 1 d . . .
O3 O -0.1625(2) 0.76668(19) -0.19995(15) 0.0495(6) Uani 1 1 d . . .
O1' O 0.1224(3) 1.0548(2) -0.30874(17) 0.0589(7) Uani 1 1 d . . .
O2' O 0.0763(2) 1.1766(2) -0.38088(16) 0.0506(6) Uani 1 1 d . . .
O3' O 0.2563(2) 1.2235(2) -0.28413(15) 0.0555(7) Uani 1 1 d . . .
N1 N 0.0276(2) 0.74791(18) 0.08605(13) 0.0297(5) Uani 1 1 d . . .
N3 N -0.0404(2) 0.63887(18) 0.13994(13) 0.0291(5) Uani 1 1 d . . .
N1' N 0.23709(19) 0.9613(2) -0.57226(14) 0.0317(5) Uani 1 1 d . . .
N3' N 0.33630(19) 1.0396(2) -0.62920(14) 0.0324(5) Uani 1 1 d . . .
C2 C -0.0009(2) 0.6411(2) 0.07965(15) 0.0270(5) Uani 1 1 d . . .
C4 C -0.0366(3) 0.7433(2) 0.18300(18) 0.0392(7) Uani 1 1 d . . .
H4A H -0.0597 0.7626 0.2277 0.047 Uiso 1 1 calc R . .
C5 C 0.0063(3) 0.8117(2) 0.14893(18) 0.0380(6) Uani 1 1 d . . .
H5A H 0.0194 0.8891 0.1649 0.046 Uiso 1 1 calc R . .
C6 C 0.0679(2) 0.7902(2) 0.03003(16) 0.0317(6) Uani 1 1 d . . .
H6A H 0.1085 0.7397 0.0053 0.038 Uiso 1 1 calc R . .
H6B H 0.1211 0.8621 0.0561 0.038 Uiso 1 1 calc R . .
C7 C -0.0301(2) 0.8024(3) -0.03004(17) 0.0339(6) Uani 1 1 d . . .
H7A H -0.0783 0.7295 -0.0605 0.041 Uiso 1 1 calc R . .
H7B H -0.0762 0.8457 -0.0050 0.041 Uiso 1 1 calc R . .
C8 C 0.0138(2) 0.8591(2) -0.08181(17) 0.0320(6) Uani 1 1 d . . .
H8A H 0.0619 0.8165 -0.1051 0.038 Uiso 1 1 calc R . .
H8B H 0.0612 0.9322 -0.0508 0.038 Uiso 1 1 calc R . .
C9 C -0.0773(2) 0.5382(2) 0.15533(15) 0.0297(5) Uani 1 1 d . . .
C10 C -0.1867(2) 0.4772(2) 0.11656(17) 0.0347(6) Uani 1 1 d . . .
C11 C -0.2191(3) 0.3784(3) 0.1312(2) 0.0407(7) Uani 1 1 d . . .
H11A H -0.2934 0.3352 0.1065 0.049 Uiso 1 1 calc R . .
C12 C -0.1448(3) 0.3429(3) 0.1810(2) 0.0423(7) Uani 1 1 d . . .
H12A H -0.1686 0.2760 0.1906 0.051 Uiso 1 1 calc R . .
C13 C -0.0358(3) 0.4041(3) 0.21709(19) 0.0395(7) Uani 1 1 d . . .
H13A H 0.0150 0.3775 0.2502 0.047 Uiso 1 1 calc R . .
C14 C 0.0008(3) 0.5042(2) 0.20557(17) 0.0335(6) Uani 1 1 d . . .
C15 C 0.1201(3) 0.5717(3) 0.2461(2) 0.0438(7) Uani 1 1 d . . .
H15A H 0.1287 0.6368 0.2269 0.053 Uiso 1 1 calc R . .
C16 C 0.2050(4) 0.5108(4) 0.2265(5) 0.099(2) Uani 1 1 d . . .
H16A H 0.1896 0.4861 0.1711 0.148 Uiso 1 1 calc R . .
H16B H 0.2009 0.4474 0.2458 0.148 Uiso 1 1 calc R . .
H16C H 0.2803 0.5588 0.2496 0.148 Uiso 1 1 calc R . .
C17 C 0.1365(6) 0.6145(6) 0.3310(3) 0.105(2) Uani 1 1 d . . .
H17A H 0.0755 0.6499 0.3396 0.157 Uiso 1 1 calc R . .
H17B H 0.2088 0.6676 0.3553 0.157 Uiso 1 1 calc R . .
H17C H 0.1358 0.5536 0.3529 0.157 Uiso 1 1 calc R . .
C18 C -0.2685(3) 0.5156(3) 0.0616(2) 0.0436(7) Uani 1 1 d . . .
H18A H -0.2248 0.5785 0.0513 0.052 Uiso 1 1 calc R . .
C19 C -0.3243(4) 0.4263(4) -0.0147(2) 0.0664(11) Uani 1 1 d . . .
H19A H -0.2661 0.4006 -0.0359 0.100 Uiso 1 1 calc R . .
H19B H -0.3712 0.4561 -0.0502 0.100 Uiso 1 1 calc R . .
H19C H -0.3712 0.3650 -0.0068 0.100 Uiso 1 1 calc R . .
C20 C -0.3571(3) 0.5570(4) 0.0974(3) 0.0582(10) Uani 1 1 d . . .
H20A H -0.3193 0.6141 0.1459 0.087 Uiso 1 1 calc R . .
H20B H -0.4032 0.4963 0.1065 0.087 Uiso 1 1 calc R . .
H20C H -0.4053 0.5871 0.0628 0.087 Uiso 1 1 calc R . .
C2' C 0.3447(2) 0.9968(2) -0.57070(16) 0.0289(5) Uani 1 1 d . . .
C4' C 0.2245(2) 1.0303(3) -0.66704(19) 0.0410(7) Uani 1 1 d . . .
H4B H 0.1972 1.0539 -0.7101 0.049 Uiso 1 1 calc R . .
C5' C 0.1625(2) 0.9814(3) -0.63099(19) 0.0401(7) Uani 1 1 d . . .
H5B H 0.0828 0.9639 -0.6435 0.048 Uiso 1 1 calc R . .
C6' C 0.2032(3) 0.9052(3) -0.51990(19) 0.0379(6) Uani 1 1 d . . .
H6C H 0.2704 0.8881 -0.4896 0.046 Uiso 1 1 calc R . .
H6D H 0.1493 0.8351 -0.5503 0.046 Uiso 1 1 calc R . .
C7' C 0.1494(3) 0.9705(3) -0.46554(19) 0.0416(7) Uani 1 1 d . . .
H7C H 0.0852 0.9919 -0.4956 0.050 Uiso 1 1 calc R . .
H7D H 0.1194 0.9231 -0.4379 0.050 Uiso 1 1 calc R . .
C8' C 0.2297(2) 1.0724(3) -0.40807(18) 0.0355(6) Uani 1 1 d . . .
H8C H 0.2530 1.1241 -0.4350 0.043 Uiso 1 1 calc R . .
H8D H 0.2978 1.0526 -0.3815 0.043 Uiso 1 1 calc R . .
C9' C 0.4355(2) 1.0775(2) -0.64976(16) 0.0328(6) Uani 1 1 d . . .
C10' C 0.4976(3) 1.1844(3) -0.61340(19) 0.0401(7) Uani 1 1 d . . .
C11' C 0.5993(3) 1.2146(3) -0.6288(2) 0.0464(8) Uani 1 1 d . . .
H11B H 0.6441 1.2867 -0.6046 0.056 Uiso 1 1 calc R . .
C12' C 0.6354(3) 1.1412(3) -0.6784(2) 0.0457(8) Uani 1 1 d . . .
H12B H 0.7047 1.1630 -0.6882 0.055 Uiso 1 1 calc R . .
C13' C 0.5714(3) 1.0358(3) -0.7141(2) 0.0426(7) Uani 1 1 d . . .
H13B H 0.5975 0.9860 -0.7480 0.051 Uiso 1 1 calc R . .
C14' C 0.4688(3) 1.0015(3) -0.70101(17) 0.0361(6) Uani 1 1 d . . .
C15' C 0.3989(3) 0.8852(3) -0.7414(2) 0.0459(8) Uani 1 1 d . . .
H15B H 0.3320 0.8766 -0.7219 0.055 Uiso 1 1 calc R . .
C16' C 0.4618(4) 0.8012(3) -0.7240(3) 0.0757(14) Uani 1 1 d . . .
H16D H 0.4144 0.7280 -0.7518 0.114 Uiso 1 1 calc R . .
H16E H 0.4816 0.8104 -0.6692 0.114 Uiso 1 1 calc R . .
H16F H 0.5306 0.8102 -0.7396 0.114 Uiso 1 1 calc R . .
C17' C 0.3550(5) 0.8683(4) -0.8270(3) 0.0776(14) Uani 1 1 d . . .
H17D H 0.3160 0.9258 -0.8357 0.116 Uiso 1 1 calc R . .
H17E H 0.3026 0.7968 -0.8515 0.116 Uiso 1 1 calc R . .
H17F H 0.4182 0.8715 -0.8486 0.116 Uiso 1 1 calc R . .
C18' C 0.4595(4) 1.2660(3) -0.5587(2) 0.0548(9) Uani 1 1 d . . .
H18B H 0.3930 1.2260 -0.5485 0.066 Uiso 1 1 calc R . .
C19' C 0.4218(5) 1.3527(4) -0.5950(4) 0.0781(15) Uani 1 1 d . . .
H19D H 0.3628 1.3169 -0.6433 0.117 Uiso 1 1 calc R . .
H19E H 0.4862 1.3943 -0.6044 0.117 Uiso 1 1 calc R . .
H19F H 0.3926 1.4024 -0.5605 0.117 Uiso 1 1 calc R . .
C20' C 0.5507(5) 1.3188(5) -0.4831(3) 0.0891(17) Uani 1 1 d . . .
H20D H 0.5740 1.2619 -0.4615 0.134 Uiso 1 1 calc R . .
H20E H 0.5214 1.3671 -0.4479 0.134 Uiso 1 1 calc R . .
H20F H 0.6156 1.3614 -0.4914 0.134 Uiso 1 1 calc R . .
S3 S 0.35014(8) 1.00244(8) -0.10907(5) 0.0502(2) Uani 1 1 d . . .
O4 O 0.2545(2) 0.9210(2) -0.16922(16) 0.0608(7) Uani 1 1 d . . .
C21 C 0.3096(5) 1.1286(4) -0.0970(3) 0.0831(16) Uani 1 1 d . . .
H21D H 0.3076 1.1523 -0.1424 0.125 Uiso 1 1 calc R . .
H21E H 0.3640 1.1835 -0.0524 0.125 Uiso 1 1 calc R . .
H21F H 0.2348 1.1200 -0.0894 0.125 Uiso 1 1 calc R . .
C22 C 0.3450(3) 0.9792(4) -0.0214(2) 0.0628(11) Uani 1 1 d . . .
H22D H 0.3683 0.9112 -0.0189 0.094 Uiso 1 1 calc R . .
H22E H 0.2680 0.9733 -0.0178 0.094 Uiso 1 1 calc R . .
H22F H 0.3958 1.0402 0.0209 0.094 Uiso 1 1 calc R . .
S4 S -0.00050(9) 0.66487(8) -0.39899(6) 0.0563(2) Uani 1 1 d . . .
O5 O 0.0798(3) 0.7647(3) -0.34590(18) 0.0690(8) Uani 1 1 d . . .
C23 C 0.0222(5) 0.6511(4) -0.4880(3) 0.0814(16) Uani 1 1 d . . .
H23D H 0.0955 0.6333 -0.4865 0.122 Uiso 1 1 calc R . .
H23E H 0.0211 0.7198 -0.5005 0.122 Uiso 1 1 calc R . .
H23F H -0.0372 0.5924 -0.5268 0.122 Uiso 1 1 calc R . .
C24 C -0.1314(5) 0.6984(7) -0.4171(5) 0.145(4) Uani 1 1 d . . .
H24D H -0.1562 0.7090 -0.3713 0.218 Uiso 1 1 calc R . .
H24E H -0.1861 0.6391 -0.4587 0.218 Uiso 1 1 calc R . .
H24F H -0.1253 0.7659 -0.4317 0.218 Uiso 1 1 calc R . .
S5 S 0.48175(11) 1.28885(12) -0.85798(8) 0.0828(4) Uani 1 1 d . . .
O6 O 0.5032(3) 1.2345(3) -0.92772(18) 0.0714(9) Uani 1 1 d . . .
C25 C 0.3575(8) 1.3275(8) -0.8819(7) 0.178(5) Uani 1 1 d . . .
H25A H 0.3669 1.3857 -0.9058 0.267 Uiso 1 1 calc R . .
H25B H 0.3350 1.3544 -0.8359 0.267 Uiso 1 1 calc R . .
H25C H 0.2993 1.2647 -0.9175 0.267 Uiso 1 1 calc R . .
C26 C 0.4287(5) 1.1899(6) -0.8196(4) 0.102(2) Uani 1 1 d . . .
H26A H 0.4887 1.1555 -0.7999 0.152 Uiso 1 1 calc R . .
H26B H 0.3674 1.1342 -0.8593 0.152 Uiso 1 1 calc R . .
H26C H 0.4002 1.2244 -0.7781 0.152 Uiso 1 1 calc R . .
S6A S -0.3000(2) 0.48127(16) -0.65758(12) 0.0629(6) Uani 0.50 1 d P A 1
S6B S -0.2829(3) 0.5889(3) -0.61794(17) 0.0870(8) Uani 0.50 1 d P A 2
O7 O -0.2696(4) 0.4962(3) -0.5763(2) 0.1108(17) Uani 1 1 d . . .
C27 C -0.3993(6) 0.5648(6) -0.6804(5) 0.112(2) Uani 1 1 d . . .
H27A H -0.4694 0.5378 -0.6701 0.168 Uiso 0.50 1 calc PR A 1
H27B H -0.4150 0.5608 -0.7343 0.168 Uiso 0.50 1 calc PR A 1
H27C H -0.3670 0.6408 -0.6490 0.168 Uiso 0.50 1 calc PR A 1
H27D H -0.4569 0.5824 -0.6556 0.168 Uiso 0.50 1 d PR A 2
H27E H -0.4206 0.4874 -0.7099 0.168 Uiso 0.50 1 d PR A 2
H27F H -0.3928 0.6098 -0.7144 0.168 Uiso 0.50 1 d PR A 2
C28 C -0.1949(6) 0.5490(5) -0.6811(3) 0.0858(17) Uani 1 1 d . . .
H28A H -0.1304 0.5152 -0.6728 0.129 Uiso 0.50 1 calc PR A 1
H28B H -0.1725 0.6254 -0.6493 0.129 Uiso 0.50 1 calc PR A 1
H28C H -0.2207 0.5459 -0.7348 0.129 Uiso 0.50 1 calc PR A 1
H28D H -0.1172 0.5595 -0.6501 0.129 Uiso 0.50 1 d PR A 2
H28E H -0.1967 0.5945 -0.7154 0.129 Uiso 0.50 1 d PR A 2
H28F H -0.2243 0.4721 -0.7110 0.129 Uiso 0.50 1 d PR A 2

loop_
_atom_site_aniso_label
_atom_site_aniso_U_11
_atom_site_aniso_U_22
_atom_site_aniso_U_33
_atom_site_aniso_U_23
_atom_site_aniso_U_13
_atom_site_aniso_U_12
Ag 0.03460(14) 0.02445(13) 0.02148(13) 0.00517(10) 0.01237(11) 0.00733(10)
Ag' 0.02348(13) 0.03679(16) 0.02564(14) 0.01221(11) 0.00490(10) 0.00770(11)
Na1 0.0470(7) 0.0410(7) 0.0360(6) 0.0127(5) 0.0105(5) 0.0098(5)
S1 0.0375(3) 0.0299(3) 0.0339(4) 0.0148(3) 0.0083(3) 0.0120(3)
S1' 0.0371(3) 0.0381(4) 0.0355(4) 0.0091(3) 0.0167(3) 0.0111(3)
O1 0.0550(13) 0.0481(13) 0.0441(13) 0.0277(11) 0.0166(11) 0.0154(11)
O2 0.0466(12) 0.0460(13) 0.0548(14) 0.0167(11) 0.0153(11) 0.0244(11)
O3 0.0538(14) 0.0374(12) 0.0475(14) 0.0137(10) -0.0001(11) 0.0041(10)
O1' 0.0764(18) 0.0525(15) 0.0625(17) 0.0237(13) 0.0397(15) 0.0154(14)
O2' 0.0428(12) 0.0481(13) 0.0634(16) 0.0141(12) 0.0165(12) 0.0205(11)
O3' 0.0461(13) 0.0637(16) 0.0446(14) 0.0009(12) 0.0134(11) 0.0024(12)
N1 0.0365(12) 0.0266(11) 0.0261(11) 0.0086(9) 0.0088(9) 0.0069(9)
N3 0.0395(12) 0.0258(11) 0.0241(11) 0.0046(9) 0.0154(9) 0.0086(9)
N1' 0.0250(10) 0.0343(12) 0.0340(12) 0.0072(10) 0.0081(9) 0.0071(9)
N3' 0.0276(11) 0.0364(12) 0.0328(12) 0.0149(10) 0.0037(9) 0.0070(9)
C2 0.0321(12) 0.0259(12) 0.0238(12) 0.0069(10) 0.0101(10) 0.0073(10)
C4 0.0569(18) 0.0300(14) 0.0338(15) 0.0040(12) 0.0214(14) 0.0147(13)
C5 0.0528(17) 0.0259(13) 0.0347(15) 0.0046(11) 0.0146(13) 0.0118(12)
C6 0.0339(13) 0.0317(13) 0.0310(14) 0.0140(11) 0.0083(11) 0.0062(11)
C7 0.0331(13) 0.0381(15) 0.0332(14) 0.0161(12) 0.0096(11) 0.0069(11)
C8 0.0337(13) 0.0336(14) 0.0335(14) 0.0175(12) 0.0100(11) 0.0093(11)
C9 0.0391(14) 0.0270(12) 0.0272(13) 0.0070(10) 0.0180(11) 0.0083(11)
C10 0.0365(14) 0.0367(15) 0.0346(15) 0.0116(12) 0.0157(12) 0.0087(12)
C11 0.0396(15) 0.0368(15) 0.0457(18) 0.0109(13) 0.0179(14) 0.0028(12)
C12 0.0533(18) 0.0302(14) 0.0523(19) 0.0155(14) 0.0287(16) 0.0093(13)
C13 0.0503(17) 0.0357(15) 0.0398(16) 0.0165(13) 0.0175(14) 0.0157(13)
C14 0.0398(15) 0.0316(14) 0.0306(14) 0.0065(11) 0.0153(12) 0.0093(12)
C15 0.0414(16) 0.0370(16) 0.0471(19) 0.0120(14) 0.0056(14) 0.0048(13)
C16 0.042(2) 0.051(2) 0.192(7) 0.019(3) 0.033(3) 0.0070(19)
C17 0.091(4) 0.125(5) 0.050(3) 0.000(3) -0.005(3) -0.028(4)
C18 0.0367(15) 0.0494(18) 0.0460(18) 0.0195(15) 0.0096(14) 0.0083(14)
C19 0.060(2) 0.082(3) 0.049(2) 0.012(2) 0.0035(19) 0.021(2)
C20 0.050(2) 0.062(2) 0.068(3) 0.021(2) 0.0164(19) 0.0256(18)
C2' 0.0265(12) 0.0310(13) 0.0278(13) 0.0078(11) 0.0064(10) 0.0067(10)
C4' 0.0311(14) 0.0522(18) 0.0384(16) 0.0171(14) 0.0004(12) 0.0155(13)
C5' 0.0247(12) 0.0507(18) 0.0401(16) 0.0103(14) 0.0028(11) 0.0112(12)
C6' 0.0381(15) 0.0377(15) 0.0388(16) 0.0071(13) 0.0195(13) 0.0048(12)
C7' 0.0327(14) 0.0480(18) 0.0407(17) 0.0051(14) 0.0170(13) 0.0031(13)
C8' 0.0317(13) 0.0401(15) 0.0369(15) 0.0115(13) 0.0148(12) 0.0069(12)
C9' 0.0315(13) 0.0390(15) 0.0301(14) 0.0173(12) 0.0064(11) 0.0071(11)
C10' 0.0449(16) 0.0378(15) 0.0377(16) 0.0133(13) 0.0134(13) 0.0044(13)
C11' 0.0472(18) 0.0415(17) 0.0474(19) 0.0144(15) 0.0135(15) -0.0005(14)
C12' 0.0359(15) 0.056(2) 0.0494(19) 0.0236(16) 0.0146(14) 0.0061(14)
C13' 0.0403(16) 0.0503(18) 0.0423(17) 0.0175(15) 0.0160(14) 0.0125(14)
C14' 0.0351(14) 0.0399(15) 0.0314(14) 0.0123(12) 0.0055(11) 0.0067(12)
C15' 0.0394(16) 0.0434(17) 0.0464(19) 0.0050(15) 0.0098(14) 0.0036(14)
C16' 0.062(3) 0.043(2) 0.108(4) 0.021(2) 0.006(3) 0.0054(19)
C17' 0.076(3) 0.074(3) 0.051(3) -0.002(2) -0.008(2) 0.005(2)
C18' 0.065(2) 0.0381(17) 0.062(2) 0.0086(16) 0.032(2) 0.0018(16)
C19' 0.087(3) 0.056(3) 0.115(4) 0.033(3) 0.056(3) 0.031(2)
C20' 0.111(4) 0.076(3) 0.055(3) -0.012(2) 0.018(3) 0.012(3)
S3 0.0425(4) 0.0588(5) 0.0431(5) 0.0154(4) 0.0055(4) 0.0049(4)
O4 0.0605(16) 0.0552(16) 0.0523(16) 0.0140(13) -0.0042(13) 0.0077(13)
C21 0.114(4) 0.057(3) 0.061(3) 0.011(2) -0.002(3) 0.023(3)
C22 0.051(2) 0.082(3) 0.050(2) 0.026(2) 0.0055(17) 0.003(2)
S4 0.0679(6) 0.0448(5) 0.0499(5) 0.0039(4) 0.0243(5) 0.0003(4)
O5 0.0653(18) 0.0625(18) 0.0601(18) -0.0077(14) 0.0199(15) 0.0001(14)
C23 0.115(4) 0.069(3) 0.049(2) 0.007(2) 0.031(3) -0.005(3)
C24 0.053(3) 0.133(6) 0.175(8) -0.056(6) 0.007(4) 0.015(3)
S5 0.0668(7) 0.0828(8) 0.0802(8) -0.0048(7) 0.0342(6) -0.0086(6)
O6 0.0550(16) 0.086(2) 0.0601(18) 0.0123(16) 0.0153(14) -0.0054(15)
C25 0.177(8) 0.183(9) 0.339(15) 0.197(10) 0.192(10) 0.133(7)
C26 0.102(4) 0.165(6) 0.087(4) 0.085(4) 0.048(3) 0.062(4)
S6A 0.0870(15) 0.0432(9) 0.0487(11) 0.0201(8) 0.0111(10) -0.0099(10)
S6B 0.105(2) 0.0808(17) 0.0699(16) 0.0151(14) 0.0370(16) 0.0003(15)
O7 0.156(4) 0.087(3) 0.059(2) 0.0202(19) 0.021(2) -0.043(3)
C27 0.117(5) 0.107(5) 0.133(6) 0.048(5) 0.067(5) 0.020(4)
C28 0.136(5) 0.087(4) 0.068(3) 0.031(3) 0.063(3) 0.056(4)

loop_
_atom_type_symbol
_atom_type_description
_atom_type_scat_dispersion_real
_atom_type_scat_dispersion_imag
_atom_type_scat_source
C C 0.0033 0.0016 'International Tables Vol C Tables 4.2.6.8 and 6.1.1.4'
H H 0.0000 0.0000 'International Tables Vol C Tables 4.2.6.8 and 6.1.1.4'
N N 0.0061 0.0033 'International Tables Vol C Tables 4.2.6.8 and 6.1.1.4'
O O 0.0106 0.0060 'International Tables Vol C Tables 4.2.6.8 and 6.1.1.4'
Na Na 0.0362 0.0249 'International Tables Vol C Tables 4.2.6.8 and 6.1.1.4'
S S 0.1246 0.1234 'International Tables Vol C Tables 4.2.6.8 and 6.1.1.4'
Ag Ag -0.8971 1.1015 'International Tables Vol C Tables 4.2.6.8 and 6.1.1.4'

loop_
_geom_angle_atom_site_label_1
_geom_angle_atom_site_label_2
_geom_angle_atom_site_label_3
_geom_angle
_geom_angle_site_symmetry_1
C2 Ag C2 180.00(13) 2_565
C2' Ag' C2' 179.999(2) 2_674
O1' Na1 O5 107.57(13) .
O1' Na1 O1 112.50(11) .
O5 Na1 O1 116.48(12) .
O1' Na1 O4 113.12(12) .
O5 Na1 O4 100.90(13) .
O1 Na1 O4 105.83(12) .
O3 S1 O2 113.63(16) .
O3 S1 O1 112.79(16) .
O2 S1 O1 111.73(15) .
O3 S1 C8 107.80(14) .
O2 S1 C8 106.06(15) .
O1 S1 C8 104.04(14) .
O3' S1' O1' 113.06(18) .
O3' S1' O2' 113.66(17) .
O1' S1' O2' 110.72(17) .
O3' S1' C8' 105.20(15) .
O1' S1' C8' 106.94(16) .
O2' S1' C8' 106.68(15) .
S1 O1 Na1 143.99(15) .
S1' O1' Na1 165.2(2) .
C2 N1 C5 111.3(2) .
C2 N1 C6 124.0(2) .
C5 N1 C6 124.5(2) .
C2 N3 C4 111.3(2) .
C2 N3 C9 122.0(2) .
C4 N3 C9 126.7(2) .
C2' N1' C5' 111.2(2) .
C2' N1' C6' 124.6(2) .
C5' N1' C6' 124.1(2) .
C2' N3' C4' 110.9(2) .
C2' N3' C9' 120.5(2) .
C4' N3' C9' 128.3(3) .
N1 C2 N3 104.2(2) .
N1 C2 Ag 133.47(19) .
N3 C2 Ag 122.24(19) .
C5 C4 N3 106.2(3) .
C4 C5 N1 106.9(3) .
N1 C6 C7 110.6(2) .
C8 C7 C6 109.9(2) .
C7 C8 S1 113.1(2) .
C10 C9 C14 123.5(3) .
C10 C9 N3 118.4(3) .
C14 C9 N3 117.9(2) .
C9 C10 C11 117.1(3) .
C9 C10 C18 122.2(3) .
C11 C10 C18 120.7(3) .
C12 C11 C10 120.9(3) .
C11 C12 C13 120.6(3) .
C12 C13 C14 121.0(3) .
C13 C14 C9 116.8(3) .
C13 C14 C15 120.9(3) .
C9 C14 C15 122.3(3) .
C16 C15 C17 113.9(5) .
C16 C15 C14 111.6(3) .
C17 C15 C14 110.2(3) .
C10 C18 C19 111.9(3) .
C10 C18 C20 110.7(3) .
C19 C18 C20 111.2(3) .
N3' C2' N1' 104.6(2) .
N3' C2' Ag' 121.34(19) .
N1' C2' Ag' 134.1(2) .
C5' C4' N3' 106.7(3) .
C4' C5' N1' 106.7(2) .
N1' C6' C7' 114.3(3) .
C8' C7' C6' 113.7(2) .
C7' C8' S1' 111.6(2) .
C10' C9' C14' 123.3(3) .
C10' C9' N3' 119.0(3) .
C14' C9' N3' 117.5(3) .
C9' C10' C11' 117.3(3) .
C9' C10' C18' 122.5(3) .
C11' C10' C18' 120.1(3) .
C12' C11' C10' 120.9(3) .
C11' C12' C13' 120.4(3) .
C12' C13' C14' 121.1(3) .
C9' C14' C13' 117.0(3) .
C9' C14' C15' 122.7(3) .
C13' C14' C15' 120.3(3) .
C16' C15' C14' 112.3(3) .
C16' C15' C17' 112.2(4) .
C14' C15' C17' 110.2(3) .
C10' C18' C20' 111.7(4) .
C10' C18' C19' 110.1(4) .
C20' C18' C19' 111.0(4) .
O4 S3 C21 105.6(2) .
O4 S3 C22 106.50(19) .
C21 S3 C22 99.8(3) .
S3 O4 Na1 138.04(18) .
O5 S4 C24 105.8(3) .
O5 S4 C23 106.7(2) .
C24 S4 C23 99.7(4) .
S4 O5 Na1 144.8(2) .
O6 S5 C25 107.8(4) .
O6 S5 C26 108.7(3) .
C25 S5 C26 94.3(3) .
O7 S6A C28 110.8(3) .
O7 S6A C27 108.8(4) .
C28 S6A C27 96.4(3) .
C27 S6B O7 114.2(3) .
C27 S6B C28 99.0(4) .
O7 S6B C28 96.5(3) .
S6A O7 S6B 52.93(17) .
S6B C27 S6A 46.8(2) .
S6A C28 S6B 45.15(16) .

loop_
_geom_bond_atom_site_label_1
_geom_bond_atom_site_label_2
_geom_bond_distance
_geom_bond_site_symmetry_2
Ag C2 2.069(3) 2_565
Ag C2 2.069(3) .
Ag' C2' 2.074(3) 2_674
Ag' C2' 2.074(3) .
Na1 O1' 2.216(3) .
Na1 O5 2.225(3) .
Na1 O1 2.238(3) .
Na1 O4 2.241(3) .
S1 O3 1.444(2) .
S1 O2 1.450(2) .
S1 O1 1.467(2) .
S1 C8 1.779(3) .
S1' O3' 1.445(3) .
S1' O1' 1.447(3) .
S1' O2' 1.451(3) .
S1' C8' 1.782(3) .
N1 C2 1.345(3) .
N1 C5 1.384(4) .
N1 C6 1.467(4) .
N3 C2 1.357(3) .
N3 C4 1.385(4) .
N3 C9 1.441(3) .
N1' C2' 1.352(3) .
N1' C5' 1.380(4) .
N1' C6' 1.472(4) .
N3' C2' 1.349(4) .
N3' C4' 1.387(4) .
N3' C9' 1.447(4) .
C4 C5 1.342(4) .
C6 C7 1.522(4) .
C7 C8 1.519(4) .
C9 C10 1.396(4) .
C9 C14 1.400(4) .
C10 C11 1.399(4) .
C10 C18 1.514(4) .
C11 C12 1.379(5) .
C12 C13 1.386(5) .
C13 C14 1.398(4) .
C14 C15 1.521(4) .
C15 C16 1.488(6) .
C15 C17 1.519(7) .
C18 C19 1.536(6) .
C18 C20 1.538(5) .
C4' C5' 1.341(5) .
C6' C7' 1.524(4) .
C7' C8' 1.515(4) .
C9' C10' 1.392(4) .
C9' C14' 1.394(4) .
C10' C11' 1.401(5) .
C10' C18' 1.510(5) .
C11' C12' 1.378(5) .
C12' C13' 1.383(5) .
C13' C14' 1.401(4) .
C14' C15' 1.525(5) .
C15' C16' 1.499(6) .
C15' C17' 1.531(6) .
C18' C20' 1.522(7) .
C18' C19' 1.536(6) .
S3 O4 1.487(3) .
S3 C21 1.768(5) .
S3 C22 1.777(4) .
S4 O5 1.473(3) .
S4 C24 1.744(6) .
S4 C23 1.751(5) .
S5 O6 1.445(4) .
S5 C25 1.708(8) .
S5 C26 1.749(6) .
S6A O7 1.451(4) .
S6A C28 1.686(6) .
S6A C27 1.821(8) .
S6B C27 1.576(9) .
S6B O7 1.603(5) .
S6B C28 1.854(6) .

loop_
_geom_hbond_atom_site_label_D
_geom_hbond_atom_site_label_H
_geom_hbond_atom_site_label_A
_geom_hbond_distance_DH
_geom_hbond_distance_HA
_geom_hbond_distance_DA
_geom_hbond_angle_DHA
_geom_hbond_site_symmetry_A
C5 H5A O1 0.95 2.26 3.207(4) 175.2 2_575
C12' H12B Na1 0.95 3.14 3.954(4) 144.5 2_674
C6 H6B O2 0.99 2.41 3.312(4) 150.4 2_575
C4' H4B O1 0.95 2.42 3.257(4) 147.2 2_574
C21 H21E O6 0.98 2.44 3.335(6) 151.3 1_556
C5' H5B O1' 0.95 2.47 3.408(4) 168.3 2_574
C22 H22F O6 0.98 2.50 3.381(6) 150.2 1_556
C28 H28B O2' 0.98 2.52 3.423(6) 152.6 2_574
C11 H11A O6 0.95 2.53 3.464(4) 166.2 1_446
C27 H27F O3' 0.98 2.56 3.349(7) 137.8 2_574
C26 H26B O2 0.98 2.57 3.360(7) 137.4 2_574
C28 H28E O3' 0.98 2.59 3.343(6) 133.9 2_574
C12' H12B O5 0.95 2.59 3.480(5) 155.9 2_674

loop_
_geom_torsion_atom_site_label_1
_geom_torsion_atom_site_label_2
_geom_torsion_atom_site_label_3
_geom_torsion_atom_site_label_4
_geom_torsion
C2 N1 C6 C7 90.5(3)
N1 C6 C7 C8 173.1(2)
C6 C7 C8 S1 178.7(2)
C2' N1' C6' C7' 112.9(3)
N1' C6' C7' C8' -66.7(4)
C6' C7' C8' S1' -173.8(2)
